data_1561712
loop_
_publ_author_name
'Li, Liang'
'Wang, Zihao'
'Chen, Qiang'
'Zhou, Xinhui'
'yang, Tao'
'Zhao, Qiang'
'Huang, Wei'

_publ_section_title
;
 Coordination polymers assembled from semirigid fluorene-based ligand: A
 couple of enantiomers
;
_journal_name_full 'Journal of Solid State Chemistry'
_journal_page_first 47
_journal_page_last 52
_journal_paper_doi 10.1016/j.jssc.2015.08.003
_journal_volume 231
_journal_year 2015
_chemical_absolute_configuration rmad
_chemical_formula_sum 'C32 H33 Mg N O8'
_chemical_formula_weight 583.90
_space_group_IT_number 4
_space_group_name_Hall 'P 2yb'
_space_group_name_H-M_alt 'P 1 21 1'
_symmetry_cell_setting monoclinic
_symmetry_space_group_name_H-M 'P 1 21 1'
_atom_sites_solution_hydrogens geom
_atom_sites_solution_primary direct
_atom_sites_solution_secondary difmap
_cell_angle_alpha 90.00
_cell_angle_beta 93.105(4)
_cell_angle_gamma 90.00
_cell_formula_units_Z 2
_cell_length_a 9.3196(15)
_cell_length_b 7.0236(11)
_cell_length_c 22.067(4)
_cell_measurement_reflns_used 1978
_cell_measurement_temperature 293(2)
_cell_measurement_theta_max 21.1
_cell_measurement_theta_min 1.8
_cell_volume 1442.3(4)
_computing_cell_refinement SMART
_computing_data_collection 'SMART (Bruker, 2000)'
_computing_data_reduction 'SAINT (Bruker, 2000)'
_computing_molecular_graphics SHELXTL
_computing_publication_material SHELXTL
_computing_structure_refinement SHELXTL
_computing_structure_solution 'SHELXTL (Bruker, 2000)'
_diffrn_ambient_temperature 293(2)
_diffrn_measured_fraction_theta_full 0.995
_diffrn_measured_fraction_theta_max 0.995
_diffrn_measurement_device_type 'Bruker Smart Aepex CCD'
_diffrn_measurement_method 'phi and omega scans'
_diffrn_radiation_monochromator graphite
_diffrn_radiation_source 'fine-focus sealed tube'
_diffrn_radiation_type MoK\a
_diffrn_radiation_wavelength 0.71073
_diffrn_reflns_av_R_equivalents 0.0200
_diffrn_reflns_av_sigmaI/netI 0.0311
_diffrn_reflns_limit_h_max 11
_diffrn_reflns_limit_h_min -11
_diffrn_reflns_limit_k_max 8
_diffrn_reflns_limit_k_min -8
_diffrn_reflns_limit_l_max 20
_diffrn_reflns_limit_l_min -26
_diffrn_reflns_number 9245
_diffrn_reflns_theta_full 25.00
_diffrn_reflns_theta_max 25.00
_diffrn_reflns_theta_min 2.42
_exptl_absorpt_coefficient_mu 0.116
_exptl_absorpt_correction_T_max 0.9863
_exptl_absorpt_correction_T_min 0.9840
_exptl_absorpt_correction_type multi-scan
_exptl_absorpt_process_details 'SADABS; Bruker, 2000'
_exptl_crystal_colour colorless
_exptl_crystal_density_diffrn 1.344
_exptl_crystal_density_method 'not measured'
_exptl_crystal_description block
_exptl_crystal_F_000 616
_exptl_crystal_size_max 0.14
_exptl_crystal_size_mid 0.13
_exptl_crystal_size_min 0.12
_refine_diff_density_max 0.196
_refine_diff_density_min -0.304
_refine_diff_density_rms 0.041
_refine_ls_abs_structure_details 'Flack H D (1983), Acta Cryst. A39, 876-881'
_refine_ls_abs_structure_Flack 0.2(2)
_refine_ls_extinction_method none
_refine_ls_goodness_of_fit_ref 1.103
_refine_ls_hydrogen_treatment constr
_refine_ls_matrix_type full
_refine_ls_number_parameters 409
_refine_ls_number_reflns 4962
_refine_ls_number_restraints 13
_refine_ls_restrained_S_all 1.102
_refine_ls_R_factor_all 0.0383
_refine_ls_R_factor_gt 0.0340
_refine_ls_shift/su_max 0.001
_refine_ls_shift/su_mean 0.000
_refine_ls_structure_factor_coef Fsqd
_refine_ls_weighting_details 'calc w=1/[\s^2^(Fo^2^)+(0.0420P)^2^+0.3184P] where P=(Fo^2^+2Fc^2^)/3'
_refine_ls_weighting_scheme calc
_refine_ls_wR_factor_gt 0.0824
_refine_ls_wR_factor_ref 0.0855
_reflns_number_gt 4630
_reflns_number_total 4962
_reflns_threshold_expression >2sigma(I)
_cod_data_source_file JSSC-2015-231-47.cif
_cod_data_source_block S-Mg-1062086
_cod_depositor_comments
;
The following automatic conversions were performed:

data item '_symmetry_cell_setting' value 'Monoclinic' was changed to
'monoclinic' in accordance with the built-in table derived from the
CIF Core dictionary named 'cif_core.dic' version 2.4.5 last updated
on 2014-11-21.

Automatic conversion script
Id: cif_fix_values 8369 2020-08-20 11:38:08Z andrius 
;
_cod_original_sg_symbol_H-M P21
_cod_database_code 1561712

loop_
_symmetry_equiv_pos_as_xyz
'x, y, z'
'-x, y+1/2, -z'

loop_
_atom_site_label
_atom_site_type_symbol
_atom_site_fract_x
_atom_site_fract_y
_atom_site_fract_z
_atom_site_U_iso_or_equiv
_atom_site_adp_type
_atom_site_occupancy
_atom_site_symmetry_multiplicity
_atom_site_calc_flag
_atom_site_refinement_flags
_atom_site_disorder_assembly
_atom_site_disorder_group
Mg1 Mg 1.18420(7) 0.70994(11) 0.51748(3) 0.02728(16) Uani 1 1 d . . .
C1 C 0.4671(2) 0.5378(3) 1.36594(9) 0.0301(5) Uani 1 1 d . . .
C2 C 0.5324(2) 0.5550(3) 1.30486(9) 0.0279(4) Uani 1 1 d . . .
C3 C 0.6755(2) 0.6028(3) 1.29943(9) 0.0316(5) Uani 1 1 d . . .
H3 H 0.7344 0.6226 1.3342 0.038 Uiso 1 1 calc R . .
C4 C 0.7318(2) 0.6216(3) 1.24314(9) 0.0314(5) Uani 1 1 d . . .
H4 H 0.8284 0.6518 1.2407 0.038 Uiso 1 1 calc R . .
C5 C 0.4472(2) 0.5254(3) 1.25203(9) 0.0318(5) Uani 1 1 d . . .
H5 H 0.3512 0.4919 1.2547 0.038 Uiso 1 1 calc R . .
C6 C 0.5032(2) 0.5449(3) 1.19565(9) 0.0316(5) Uani 1 1 d . . .
H6 H 0.4443 0.5234 1.1609 0.038 Uiso 1 1 calc R . .
C7 C 0.6462(2) 0.5961(3) 1.18978(8) 0.0263(4) Uani 1 1 d . . .
C8 C 0.7059(2) 0.6300(3) 1.12951(8) 0.0252(4) Uani 1 1 d . . .
C9 C 0.6649(2) 0.5169(3) 1.07970(9) 0.0265(4) Uani 1 1 d . . .
H9 H 0.6023 0.4154 1.0841 0.032 Uiso 1 1 calc R . .
C10 C 0.8002(2) 0.7810(3) 1.12177(9) 0.0260(4) Uani 1 1 d . . .
H10 H 0.8281 0.8561 1.1551 0.031 Uiso 1 1 calc R . .
C11 C 0.8535(2) 0.8222(3) 1.06585(8) 0.0250(4) Uani 1 1 d . . .
H11 H 0.9159 0.9240 1.0614 0.030 Uiso 1 1 calc R . .
C12 C 0.71781(19) 0.5558(3) 1.02343(8) 0.0228(4) Uani 1 1 d . . .
C13 C 0.81210(19) 0.7085(3) 1.01657(8) 0.0215(4) Uani 1 1 d . . .
C14 C 0.6904(2) 0.4500(3) 0.96414(8) 0.0239(4) Uani 1 1 d . . .
C15 C 0.7382(2) 0.2420(3) 0.96824(10) 0.0341(5) Uani 1 1 d . . .
H15A H 0.6833 0.1764 0.9973 0.041 Uiso 1 1 calc R . .
H15B H 0.8384 0.2362 0.9808 0.041 Uiso 1 1 calc R . .
H15C H 0.7231 0.1826 0.9292 0.041 Uiso 1 1 calc R . .
C16 C 0.5330(2) 0.4608(4) 0.94103(10) 0.0339(5) Uani 1 1 d . . .
H16A H 0.5032 0.5916 0.9390 0.041 Uiso 1 1 calc R . .
H16B H 0.4746 0.3928 0.9683 0.041 Uiso 1 1 calc R . .
H16C H 0.5224 0.4048 0.9014 0.041 Uiso 1 1 calc R . .
C17 C 0.78377(19) 0.5618(3) 0.92255(8) 0.0236(4) Uani 1 1 d . . .
C18 C 0.85241(19) 0.7131(3) 0.95315(8) 0.0221(4) Uani 1 1 d . . .
C19 C 0.9435(2) 0.8317(3) 0.92239(9) 0.0269(4) Uani 1 1 d . . .
H19 H 0.9889 0.9338 0.9422 0.032 Uiso 1 1 calc R . .
C20 C 0.9658(2) 0.7957(3) 0.86192(9) 0.0299(5) Uani 1 1 d . . .
H20 H 1.0273 0.8742 0.8414 0.036 Uiso 1 1 calc R . .
C21 C 0.8047(2) 0.5276(3) 0.86199(8) 0.0257(4) Uani 1 1 d . . .
H21 H 0.7571 0.4276 0.8419 0.031 Uiso 1 1 calc R . .
C22 C 0.8980(2) 0.6444(3) 0.83099(9) 0.0269(4) Uani 1 1 d . . .
C23 C 0.9208(2) 0.6059(3) 0.76625(8) 0.0263(4) Uani 1 1 d . . .
C24 C 0.9146(2) 0.4208(3) 0.74349(9) 0.0291(5) Uani 1 1 d . . .
H24 H 0.9031 0.3197 0.7700 0.035 Uiso 1 1 calc R . .
C25 C 0.9434(2) 0.7537(3) 0.72570(9) 0.0311(5) Uani 1 1 d . . .
H25 H 0.9498 0.8782 0.7400 0.037 Uiso 1 1 calc R . .
C26 C 0.9251(2) 0.3845(3) 0.68263(9) 0.0287(5) Uani 1 1 d . . .
H26 H 0.9187 0.2601 0.6683 0.034 Uiso 1 1 calc R . .
C27 C 0.9564(2) 0.7185(3) 0.66469(9) 0.0293(4) Uani 1 1 d . . .
H27 H 0.9725 0.8187 0.6384 0.035 Uiso 1 1 calc R . .
C28 C 0.9454(2) 0.5338(3) 0.64258(8) 0.0251(4) Uani 1 1 d . . .
C29 C 0.94748(19) 0.4945(3) 0.57607(8) 0.0252(4) Uani 1 1 d . . .
C30 C 1.3870(3) 0.5718(5) 0.61897(15) 0.0403(8) Uani 0.794(5) 1 d P A 1
H30 H 1.4558 0.5485 0.5909 0.048 Uiso 0.794(5) 1 calc PR A 1
C31 C 1.3238(4) 0.5968(5) 0.72310(14) 0.0487(9) Uani 0.794(5) 1 d P A 1
H31A H 1.2259 0.6043 0.7040 0.058 Uiso 0.794(5) 1 d PR A 1
H31B H 1.3294 0.4898 0.7521 0.058 Uiso 0.794(5) 1 d PR A 1
H31C H 1.3471 0.7174 0.7445 0.058 Uiso 0.794(5) 1 d PR A 1
C32 C 1.5764(4) 0.5268(6) 0.6965(2) 0.0661(13) Uani 0.794(5) 1 d P A 1
H32A H 1.6166 0.6402 0.7178 0.079 Uiso 0.794(5) 1 d PR A 1
H32B H 1.5807 0.4162 0.7241 0.079 Uiso 0.794(5) 1 d PR A 1
H32C H 1.6325 0.4990 0.6612 0.079 Uiso 0.794(5) 1 d PR A 1
C30' C 1.3148(14) 0.6020(18) 0.6499(6) 0.043(3) Uani 0.206(5) 1 d PU A 2
H30A H 1.2462 0.6369 0.6769 0.051 Uiso 0.206(5) 1 calc PR A 2
C31' C 1.467(2) 0.567(3) 0.7431(7) 0.088(7) Uani 0.206(5) 1 d P A 2
H31D H 1.4901 0.4351 0.7555 0.106 Uiso 0.206(5) 1 d PR A 2
H31E H 1.5519 0.6491 0.7509 0.106 Uiso 0.206(5) 1 d PR A 2
H31F H 1.3875 0.6154 0.7664 0.106 Uiso 0.206(5) 1 d PR A 2
C32' C 1.5643(16) 0.533(3) 0.6378(8) 0.070(5) Uani 0.206(5) 1 d PU A 2
H32D H 1.5373 0.5564 0.5948 0.084 Uiso 0.206(5) 1 d PR A 2
H32E H 1.6394 0.6248 0.6517 0.084 Uiso 0.206(5) 1 d PR A 2
H32F H 1.6011 0.4017 0.6429 0.084 Uiso 0.206(5) 1 d PR A 2
O1 O 0.54648(16) 0.5745(3) 1.41300(6) 0.0390(4) Uani 1 1 d . . .
O2 O 0.33981(18) 0.4924(3) 1.36642(7) 0.0546(5) Uani 1 1 d . . .
O3 O 0.91279(18) 0.3311(2) 0.55859(6) 0.0381(4) Uani 1 1 d . . .
O4 O 0.98078(14) 0.6284(2) 0.54095(6) 0.0298(3) Uani 1 1 d . . .
O5 O 1.21556(17) 0.4605(2) 0.47109(7) 0.0371(4) Uani 1 1 d . . .
H5A H 1.2417 0.3916 0.4418 0.045 Uiso 1 1 d R . .
H5B H 1.1801 0.3861 0.4969 0.045 Uiso 1 1 d R . .
O6 O 1.39164(17) 0.7865(3) 0.49295(8) 0.0464(4) Uani 1 1 d . . .
H6A H 1.4483 0.8793 0.5023 0.056 Uiso 1 1 d R . .
H6B H 1.4343 0.7130 0.4689 0.056 Uiso 1 1 d R . .
O7 O 1.17367(17) 0.9747(2) 0.56061(6) 0.0354(4) Uani 1 1 d . . .
H7A H 1.2568 1.0232 0.5684 0.042 Uiso 1 1 d R . .
H7B H 1.1174 1.0468 0.5389 0.042 Uiso 1 1 d R . .
O8 O 1.26679(18) 0.6056(3) 0.59901(7) 0.0465(4) Uani 1 1 d . . .
N1 N 1.4301(2) 0.5648(3) 0.67669(9) 0.0408(5) Uani 1 1 d . . .

loop_
_atom_site_aniso_label
_atom_site_aniso_U_11
_atom_site_aniso_U_22
_atom_site_aniso_U_33
_atom_site_aniso_U_23
_atom_site_aniso_U_13
_atom_site_aniso_U_12
Mg1 0.0324(3) 0.0313(4) 0.0187(3) 0.0006(3) 0.0070(2) -0.0002(3)
C1 0.0370(11) 0.0301(11) 0.0243(11) -0.0020(9) 0.0111(9) 0.0032(10)
C2 0.0357(11) 0.0266(11) 0.0222(10) -0.0006(8) 0.0093(8) 0.0021(9)
C3 0.0358(11) 0.0406(13) 0.0186(10) 0.0012(9) 0.0028(8) -0.0007(10)
C4 0.0288(10) 0.0412(12) 0.0244(10) 0.0012(10) 0.0051(8) -0.0016(10)
C5 0.0299(10) 0.0379(13) 0.0282(11) -0.0002(10) 0.0079(8) -0.0020(9)
C6 0.0335(10) 0.0398(13) 0.0216(10) -0.0024(9) 0.0018(8) -0.0003(10)
C7 0.0340(10) 0.0271(11) 0.0185(9) -0.0003(8) 0.0073(8) 0.0015(9)
C8 0.0281(9) 0.0295(11) 0.0183(9) 0.0018(8) 0.0048(7) 0.0034(9)
C9 0.0300(9) 0.0268(11) 0.0233(10) 0.0016(8) 0.0083(8) -0.0032(8)
C10 0.0315(10) 0.0278(10) 0.0189(9) -0.0030(8) 0.0021(8) -0.0024(9)
C11 0.0277(9) 0.0260(10) 0.0215(9) -0.0019(8) 0.0041(8) -0.0039(8)
C12 0.0236(9) 0.0237(10) 0.0215(9) -0.0015(8) 0.0045(7) 0.0024(8)
C13 0.0215(8) 0.0241(10) 0.0192(9) 0.0009(8) 0.0034(7) 0.0017(8)
C14 0.0260(9) 0.0259(11) 0.0205(10) -0.0014(8) 0.0061(7) -0.0021(8)
C15 0.0430(12) 0.0269(12) 0.0332(11) -0.0035(9) 0.0097(9) -0.0026(9)
C16 0.0280(10) 0.0406(13) 0.0335(12) -0.0045(10) 0.0063(9) -0.0046(10)
C17 0.0229(9) 0.0274(10) 0.0209(9) -0.0013(8) 0.0055(7) 0.0002(8)
C18 0.0228(8) 0.0262(10) 0.0176(9) -0.0026(8) 0.0038(7) 0.0009(8)
C19 0.0307(10) 0.0285(11) 0.0218(9) -0.0037(9) 0.0034(8) -0.0073(9)
C20 0.0336(10) 0.0334(12) 0.0238(10) 0.0020(9) 0.0092(8) -0.0086(9)
C21 0.0289(9) 0.0292(11) 0.0193(9) -0.0036(8) 0.0036(7) -0.0041(8)
C22 0.0280(9) 0.0333(12) 0.0197(9) -0.0013(9) 0.0043(7) -0.0016(9)
C23 0.0278(9) 0.0324(12) 0.0191(9) -0.0015(8) 0.0056(7) -0.0016(9)
C24 0.0369(11) 0.0311(12) 0.0200(10) 0.0034(9) 0.0064(8) -0.0007(9)
C25 0.0374(11) 0.0317(12) 0.0248(10) -0.0036(9) 0.0067(8) -0.0037(9)
C26 0.0370(11) 0.0297(12) 0.0200(10) -0.0018(8) 0.0060(8) 0.0000(9)
C27 0.0342(10) 0.0334(11) 0.0208(10) 0.0032(9) 0.0068(8) -0.0053(9)
C28 0.0240(9) 0.0325(11) 0.0193(9) 0.0001(8) 0.0061(7) 0.0010(8)
C29 0.0228(9) 0.0340(12) 0.0191(9) -0.0007(9) 0.0033(7) 0.0032(9)
C30 0.0381(16) 0.0398(18) 0.0440(18) 0.0019(14) 0.0101(15) 0.0049(14)
C31 0.062(2) 0.050(2) 0.0343(17) 0.0055(15) 0.0018(14) -0.0108(17)
C32 0.0416(18) 0.052(2) 0.101(4) 0.016(2) -0.025(2) -0.0004(17)
C30' 0.044(6) 0.039(6) 0.045(6) -0.003(5) 0.002(5) 0.008(5)
C31' 0.128(17) 0.075(12) 0.055(10) 0.016(9) -0.043(10) -0.027(12)
C32' 0.055(7) 0.063(8) 0.094(9) -0.006(7) 0.011(6) 0.000(6)
O1 0.0382(8) 0.0575(11) 0.0219(7) -0.0004(7) 0.0078(6) 0.0053(8)
O2 0.0448(10) 0.0900(15) 0.0309(9) -0.0089(10) 0.0179(7) -0.0214(10)
O3 0.0612(10) 0.0329(9) 0.0201(7) -0.0034(7) 0.0009(7) -0.0022(8)
O4 0.0319(7) 0.0375(8) 0.0206(7) 0.0026(6) 0.0076(6) -0.0020(7)
O5 0.0505(9) 0.0336(9) 0.0290(8) -0.0041(7) 0.0190(7) -0.0024(7)
O6 0.0418(9) 0.0516(11) 0.0478(10) -0.0185(8) 0.0202(7) -0.0120(8)
O7 0.0401(8) 0.0398(9) 0.0258(8) -0.0046(7) -0.0013(6) 0.0020(7)
O8 0.0464(10) 0.0596(12) 0.0327(9) 0.0087(8) -0.0059(7) 0.0040(9)
N1 0.0398(10) 0.0374(11) 0.0440(11) 0.0079(9) -0.0093(8) 0.0021(9)

loop_
_atom_type_symbol
_atom_type_description
_atom_type_scat_dispersion_real
_atom_type_scat_dispersion_imag
_atom_type_scat_source
C C 0.0033 0.0016 'International Tables Vol C Tables 4.2.6.8 and 6.1.1.4'
H H 0.0000 0.0000 'International Tables Vol C Tables 4.2.6.8 and 6.1.1.4'
N N 0.0061 0.0033 'International Tables Vol C Tables 4.2.6.8 and 6.1.1.4'
O O 0.0106 0.0060 'International Tables Vol C Tables 4.2.6.8 and 6.1.1.4'
Mg Mg 0.0486 0.0363 'International Tables Vol C Tables 4.2.6.8 and 6.1.1.4'

loop_
_geom_angle_atom_site_label_1
_geom_angle_atom_site_label_2
_geom_angle_atom_site_label_3
_geom_angle
_geom_angle_site_symmetry_1
_geom_angle_site_symmetry_3
O3 Mg1 O8 173.86(8) 2_756 .
O3 Mg1 O5 90.82(7) 2_756 .
O8 Mg1 O5 94.33(8) . .
O3 Mg1 O4 87.17(7) 2_756 .
O8 Mg1 O4 89.26(7) . .
O5 Mg1 O4 92.62(7) . .
O3 Mg1 O7 88.51(7) 2_756 .
O8 Mg1 O7 86.75(7) . .
O5 Mg1 O7 173.54(7) . .
O4 Mg1 O7 93.77(7) . .
O3 Mg1 O6 93.08(7) 2_756 .
O8 Mg1 O6 90.60(8) . .
O5 Mg1 O6 86.12(7) . .
O4 Mg1 O6 178.72(8) . .
O7 Mg1 O6 87.50(7) . .
O3 Mg1 H5B 104.2 2_756 .
O8 Mg1 H5B 79.8 . .
O5 Mg1 H5B 21.4 . .
O4 Mg1 H5B 76.8 . .
O7 Mg1 H5B 163.6 . .
O6 Mg1 H5B 101.9 . .
O2 C1 O1 124.47(19) . .
O2 C1 C2 117.60(19) . .
O1 C1 C2 117.92(18) . .
C3 C2 C5 118.15(18) . .
C3 C2 C1 122.10(18) . .
C5 C2 C1 119.74(18) . .
C4 C3 C2 121.00(19) . .
C4 C3 H3 119.5 . .
C2 C3 H3 119.5 . .
C3 C4 C7 121.22(19) . .
C3 C4 H4 119.4 . .
C7 C4 H4 119.4 . .
C6 C5 C2 120.93(19) . .
C6 C5 H5 119.5 . .
C2 C5 H5 119.5 . .
C5 C6 C7 121.27(19) . .
C5 C6 H6 119.4 . .
C7 C6 H6 119.4 . .
C6 C7 C4 117.40(18) . .
C6 C7 C8 122.02(17) . .
C4 C7 C8 120.53(18) . .
C9 C8 C10 119.01(18) . .
C9 C8 C7 120.93(18) . .
C10 C8 C7 120.02(18) . .
C12 C9 C8 119.89(18) . .
C12 C9 H9 120.1 . .
C8 C9 H9 120.1 . .
C11 C10 C8 121.81(19) . .
C11 C10 H10 119.1 . .
C8 C10 H10 119.1 . .
C10 C11 C13 118.70(18) . .
C10 C11 H11 120.6 . .
C13 C11 H11 120.6 . .
C9 C12 C13 120.22(18) . .
C9 C12 C14 128.68(18) . .
C13 C12 C14 111.09(16) . .
C11 C13 C12 120.38(17) . .
C11 C13 C18 131.28(18) . .
C12 C13 C18 108.32(16) . .
C12 C14 C17 101.15(16) . .
C12 C14 C16 112.19(16) . .
C17 C14 C16 110.12(17) . .
C12 C14 C15 112.51(17) . .
C17 C14 C15 110.82(16) . .
C16 C14 C15 109.79(17) . .
C14 C15 H15A 109.5 . .
C14 C15 H15B 109.5 . .
H15A C15 H15B 109.5 . .
C14 C15 H15C 109.5 . .
H15A C15 H15C 109.5 . .
H15B C15 H15C 109.5 . .
C14 C16 H16A 109.5 . .
C14 C16 H16B 109.5 . .
H16A C16 H16B 109.5 . .
C14 C16 H16C 109.5 . .
H16A C16 H16C 109.5 . .
H16B C16 H16C 109.5 . .
C21 C17 C18 121.00(18) . .
C21 C17 C14 127.64(18) . .
C18 C17 C14 111.35(16) . .
C19 C18 C17 119.69(17) . .
C19 C18 C13 132.22(18) . .
C17 C18 C13 108.06(17) . .
C20 C19 C18 119.19(19) . .
C20 C19 H19 120.4 . .
C18 C19 H19 120.4 . .
C19 C20 C22 121.53(19) . .
C19 C20 H20 119.2 . .
C22 C20 H20 119.2 . .
C17 C21 C22 119.65(19) . .
C17 C21 H21 120.2 . .
C22 C21 H21 120.2 . .
C20 C22 C21 118.92(18) . .
C20 C22 C23 121.73(18) . .
C21 C22 C23 119.35(18) . .
C25 C23 C24 117.91(17) . .
C25 C23 C22 121.22(19) . .
C24 C23 C22 120.82(19) . .
C26 C24 C23 121.40(19) . .
C26 C24 H24 119.3 . .
C23 C24 H24 119.3 . .
C27 C25 C23 121.1(2) . .
C27 C25 H25 119.4 . .
C23 C25 H25 119.4 . .
C24 C26 C28 120.0(2) . .
C24 C26 H26 120.0 . .
C28 C26 H26 120.0 . .
C25 C27 C28 120.10(19) . .
C25 C27 H27 119.9 . .
C28 C27 H27 119.9 . .
C27 C28 C26 119.43(17) . .
C27 C28 C29 120.89(18) . .
C26 C28 C29 119.61(19) . .
O3 C29 O4 124.16(18) . .
O3 C29 C28 117.16(18) . .
O4 C29 C28 118.65(19) . .
O8 C30 N1 126.2(3) . .
O8 C30 H30 116.9 . .
N1 C30 H30 116.9 . .
O8 C30 H32D 137.5 . .
N1 C30 H32D 95.6 . .
N1 C31 H31A 110.6 . .
N1 C31 H31B 108.6 . .
H31A C31 H31B 109.5 . .
N1 C31 H31C 108.9 . .
H31A C31 H31C 109.4 . .
H31B C31 H31C 109.9 . .
N1 C31 H31F 105.6 . .
H31A C31 H31F 143.5 . .
H31B C31 H31F 61.4 . .
H31C C31 H31F 52.5 . .
N1 C32 H32A 109.0 . .
N1 C32 H32B 109.9 . .
H32A C32 H32B 109.9 . .
N1 C32 H32C 109.5 . .
H32A C32 H32C 109.4 . .
H32B C32 H32C 109.1 . .
N1 C32 H31E 87.4 . .
H32B C32 H31E 87.7 . .
H32C C32 H31E 149.1 . .
N1 C32 H32E 97.2 . .
H32A C32 H32E 76.7 . .
H32B C32 H32E 147.1 . .
H31E C32 H32E 112.3 . .
N1 C32 H32F 93.0 . .
H32A C32 H32F 140.9 . .
H32B C32 H32F 91.3 . .
H31E C32 H32F 179.0 . .
H32E C32 H32F 68.5 . .
O8 C30' N1 137.4(13) . .
O8 C30' H31A 124.1 . .
N1 C30' H31A 97.3 . .
O8 C30' H30A 111.3 . .
N1 C30' H30A 111.3 . .
N1 C31' H31B 88.4 . .
N1 C31' H31C 84.2 . .
H31B C31' H31C 66.3 . .
N1 C31' H32B 81.5 . .
H31B C31' H32B 113.9 . .
H31C C31' H32B 165.6 . .
N1 C31' H31D 107.3 . .
H31B C31' H31D 77.7 . .
H31C C31' H31D 142.0 . .
H32B C31' H31D 45.5 . .
N1 C31' H31E 108.5 . .
H31B C31' H31E 157.7 . .
H31C C31' H31E 100.1 . .
H32B C31' H31E 83.7 . .
H31D C31' H31E 109.7 . .
N1 C31' H31F 112.4 . .
H31B C31' H31F 49.2 . .
H32B C31' H31F 155.3 . .
H31D C31' H31F 109.7 . .
H31E C31' H31F 109.3 . .
N1 C32' H32C 107.7 . .
N1 C32' H32D 109.6 . .
H32C C32' H32D 142.6 . .
N1 C32' H32E 108.0 . .
H32C C32' H32E 59.3 . .
H32D C32' H32E 109.4 . .
N1 C32' H32F 110.5 . .
H32C C32' H32F 54.0 . .
H32D C32' H32F 109.6 . .
H32E C32' H32F 109.7 . .
C29 O3 Mg1 136.97(14) . 2_746
C29 O4 Mg1 127.95(13) . .
Mg1 O5 H5A 156.0 . .
Mg1 O5 H5B 96.8 . .
H5A O5 H5B 107.1 . .
Mg1 O6 H6A 134.0 . .
Mg1 O6 H6B 118.0 . .
H6A O6 H6B 108.0 . .
Mg1 O7 H7A 112.4 . .
Mg1 O7 H7B 108.3 . .
H7A O7 H7B 113.4 . .
C30' O8 C30 49.8(6) . .
C30' O8 Mg1 160.3(7) . .
C30 O8 Mg1 133.4(2) . .
C30' N1 C30 46.5(6) . .
C30' N1 C32 168.7(7) . .
C30 N1 C32 122.5(3) . .
C30' N1 C31 72.5(7) . .
C30 N1 C31 118.9(2) . .
C32 N1 C31 118.6(3) . .
C30' N1 C31' 128.4(12) . .
C30 N1 C31' 174.7(10) . .
C32 N1 C31' 62.5(9) . .
C31 N1 C31' 56.1(9) . .
C30' N1 C32' 118.0(9) . .
C30 N1 C32' 71.7(7) . .
C32 N1 C32' 50.8(7) . .
C31 N1 C32' 169.2(7) . .
C31' N1 C32' 113.1(12) . .

loop_
_geom_bond_atom_site_label_1
_geom_bond_atom_site_label_2
_geom_bond_distance
_geom_bond_site_symmetry_2
Mg1 O3 2.0482(16) 2_756
Mg1 O8 2.0532(17) .
Mg1 O5 2.0577(17) .
Mg1 O4 2.0728(15) .
Mg1 O7 2.0939(18) .
Mg1 O6 2.1055(17) .
Mg1 H5B 2.3194 .
C1 O2 1.229(3) .
C1 O1 1.268(3) .
C1 C2 1.513(3) .
C2 C3 1.387(3) .
C2 C5 1.390(3) .
C3 C4 1.381(3) .
C3 H3 0.9300 .
C4 C7 1.398(3) .
C4 H4 0.9300 .
C5 C6 1.382(3) .
C5 H5 0.9300 .
C6 C7 1.393(3) .
C6 H6 0.9300 .
C7 C8 1.489(3) .
C8 C9 1.393(3) .
C8 C10 1.393(3) .
C9 C12 1.388(3) .
C9 H9 0.9300 .
C10 C11 1.386(3) .
C10 H10 0.9300 .
C11 C13 1.387(3) .
C11 H11 0.9300 .
C12 C13 1.400(3) .
C12 C14 1.514(3) .
C13 C18 1.469(2) .
C14 C17 1.517(3) .
C14 C16 1.528(3) .
C14 C15 1.529(3) .
C15 H15A 0.9600 .
C15 H15B 0.9600 .
C15 H15C 0.9600 .
C16 H16A 0.9600 .
C16 H16B 0.9600 .
C16 H16C 0.9600 .
C17 C21 1.382(3) .
C17 C18 1.396(3) .
C18 C19 1.392(3) .
C19 C20 1.385(3) .
C19 H19 0.9300 .
C20 C22 1.396(3) .
C20 H20 0.9300 .
C21 C22 1.400(3) .
C21 H21 0.9300 .
C22 C23 1.480(3) .
C23 C25 1.394(3) .
C23 C24 1.394(3) .
C24 C26 1.376(3) .
C24 H24 0.9300 .
C25 C27 1.381(3) .
C25 H25 0.9300 .
C26 C28 1.391(3) .
C26 H26 0.9300 .
C27 C28 1.388(3) .
C27 H27 0.9300 .
C28 C29 1.495(3) .
C29 O3 1.247(3) .
C29 O4 1.268(3) .
C30 O8 1.205(3) .
C30 N1 1.316(4) .
C30 H30 0.9300 .
C31 N1 1.479(4) .
C31 H31A 0.9856 .
C31 H31B 0.9864 .
C31 H31C 0.9883 .
C31 H31F 1.1051 .
C32 N1 1.434(4) .
C32 H32A 0.9881 .
C32 H32B 0.9867 .
C32 H32C 0.9808 .
C30' O8 1.187(12) .
C30' N1 1.225(12) .
C30' H30A 0.9300 .
C31' N1 1.487(15) .
C31' H31D 0.9895 .
C31' H31E 0.9870 .
C31' H31F 0.9827 .
C32' N1 1.571(15) .
C32' H32C 0.8328 .
C32' H32D 0.9822 .
C32' H32E 0.9875 .
C32' H32F 0.9896 .
O3 Mg1 2.0482(16) 2_746
O5 H5A 0.8528 .
O5 H5B 0.8535 .
O6 H6A 0.8572 .
O6 H6B 0.8535 .
O7 H7A 0.8553 .
O7 H7B 0.8559 .
